data_1565151
loop_
_publ_author_name
'Wang, Lele'
'Han, Hua-Bin'
'Gu, Lijie'
'Zhang, Wenjing'
'Zhao, Junwei'
'Wang, Qi-Lin'

_publ_section_title
;
 Skeletal remodeling of chalcone-based pyridinium salts to access
 isoindoline polycycles and their bridged derivatives
;
_journal_name_full 'Chemical Science'
_journal_paper_doi 10.1039/D1SC05741C
_journal_year 2021
_chemical_formula_moiety '1(C26 H22 N2 O5)'
_chemical_formula_sum 'C26 H22 N2 O5'
_chemical_formula_weight 442.45
_space_group_crystal_system triclinic
_space_group_IT_number 2
_space_group_name_Hall '-P 1'
_space_group_name_H-M_alt 'P -1'
_atom_sites_solution_hydrogens geom
_atom_sites_solution_primary iterative
_audit_creation_date 2020-06-24
_audit_creation_method
;
Olex2 1.2
(compiled 2018.05.29 svn.r3508 for OlexSys, GUI svn.r5506)
;
_audit_update_record
;
2021-03-27 deposited with the CCDC.	2021-11-08 downloaded from the CCDC.
;
_cell_angle_alpha 82.000(3)
_cell_angle_beta 89.792(3)
_cell_angle_gamma 61.583(4)
_cell_formula_units_Z 4
_cell_length_a 11.5554(4)
_cell_length_b 11.9041(4)
_cell_length_c 20.6216(6)
_cell_measurement_reflns_used 6025
_cell_measurement_temperature 293(2)
_cell_measurement_theta_max 70.6170
_cell_measurement_theta_min 4.2670
_cell_volume 2464.17(17)
_computing_cell_refinement 'CrysAlisPro 1.171.40.53 (Rigaku OD, 2019)'
_computing_data_collection 'CrysAlisPro 1.171.40.53 (Rigaku OD, 2019)'
_computing_data_reduction 'CrysAlisPro 1.171.40.53 (Rigaku OD, 2019)'
_computing_molecular_graphics 'Olex2 (Dolomanov et al., 2009)'
_computing_publication_material 'Olex2 (Dolomanov et al., 2009)'
_computing_structure_refinement 'ShelXL (Sheldrick, 2015)'
_computing_structure_solution 'olex2.solve (Bourhis et al., 2015)'
_diffrn_ambient_temperature 293(2)
_diffrn_detector 'CCD plate'
_diffrn_detector_area_resol_mean 16.2312
_diffrn_detector_type Eos
_diffrn_measured_fraction_theta_full 1.000
_diffrn_measured_fraction_theta_max 1.000
_diffrn_measurement_details
;
List of Runs (angles in degrees, time in seconds):

  # Type    Start    End  Width  t~exp~   \w     \q     \k     \f   Frames
#--------------------------------------------------------------------------
  1  \w   -102.00 -18.00   0.50    1.50    --  -33.50 -57.00-180.00  168
  2  \w    -55.00 -29.00   0.50    1.50    --  -33.50  77.00  30.00   52
  3  \w     -7.00  25.00   0.50    1.50    --  -33.50  77.00  30.00   64
  4  \w    -59.00 -33.00   0.50    1.50    --  -33.50 -57.00 -90.00   52
  5  \w    -58.00 -32.00   0.50    1.50    --  -33.50 178.00 120.00   52
  6  \w     82.00 107.00   0.50    1.50    --   36.47  37.00 -30.00   50
  7  \w      2.00  33.00   0.50    1.50    --   36.47 -99.00-120.00   62
  8  \w      9.00  98.00   0.50    1.50    --   36.47  77.00 120.00  178
  9  \w     14.00  78.00   0.50    1.50    --   36.47  37.00 -30.00  128
 10  \w     45.00  75.00   0.50    1.50    --   36.47 -99.00-120.00   60
 11  \w     15.00  41.00   0.50    1.50    --   36.47  37.00  90.00   52
 12  \w     19.00  47.00   0.50    1.50    --   36.47  57.00 150.00   56
 13  \w     49.00  75.00   0.50    1.50    --   36.47  37.00  90.00   52
 14  \w    -27.00  63.00   0.50    1.50    --   36.47 -77.00   0.00  180
 15  \w     50.00  77.00   0.50    1.50    --   36.47 -99.00 -90.00   54
 16  \w     10.00  42.00   0.50    1.50    --   36.47 -99.00 -90.00   64
 17  \w     72.00 109.00   0.50    1.50    --   36.47 178.00-120.00   74
 18  \w    -35.00  21.00   0.50    1.50    --   36.47 -19.00-150.00  112
 19  \w     75.00 101.00   0.50    1.50    --   36.47  57.00 150.00   52
 20  \w     80.00 105.00   0.50    7.50    --  108.00 -94.00 -60.00   50
 21  \w     89.00 168.00   0.50    7.50    --  108.00  61.00 150.00  158
 22  \w     89.00 115.00   0.50    7.50    --  108.00  77.00 -30.00   52
 23  \w     85.00 130.00   0.50    7.50    --  108.00 -77.00  60.00   90
 24  \w     43.00 111.00   0.50    7.50    --  108.00-111.00-120.00  136
 25  \w    133.00 175.00   0.50    7.50    --  108.00  30.00-180.00   84
 26  \w     41.00 128.00   0.50    7.50    --  108.00 -45.00   0.00  174
 27  \w     82.00 108.00   0.50    7.50    --  108.00  30.00-180.00   52
 28  \w     39.00 127.00   0.50    7.50    --  108.00 -45.00-180.00  176
 29  \w     55.00 109.00   0.50    7.50    --  108.00 -94.00  90.00  108
 30  \w    105.00 131.00   0.50    7.50    --  108.00 111.00-150.00   52
 31  \w     64.00 119.00   0.50    7.50    --  108.00 178.00  60.00  110
 32  \w     73.00 123.00   0.50    7.50    --  108.00 -45.00  90.00  100
 33  \w     38.00 112.00   0.50    7.50    --  108.00-111.00  60.00  148
 34  \w     64.00 178.00   0.50    7.50    --  108.00   0.00 120.00  228
 35  \w     63.00 137.00   0.50    7.50    --  108.00 -77.00-120.00  148
;
_diffrn_measurement_device 'four-circle diffractometer'
_diffrn_measurement_device_type 'Xcalibur, Eos, Gemini'
_diffrn_measurement_method '\w scans'
_diffrn_orient_matrix_type 'CrysAlisPro convention (1999,Acta A55,543-557)'
_diffrn_orient_matrix_UB_11 0.0659802000
_diffrn_orient_matrix_UB_12 0.0556547000
_diffrn_orient_matrix_UB_13 0.0409196000
_diffrn_orient_matrix_UB_21 -0.1329452000
_diffrn_orient_matrix_UB_22 0.1242534000
_diffrn_orient_matrix_UB_23 -0.0015494000
_diffrn_orient_matrix_UB_31 -0.0327024000
_diffrn_orient_matrix_UB_32 -0.0604757000
_diffrn_orient_matrix_UB_33 0.0635926000
_diffrn_radiation_monochromator graphite
_diffrn_radiation_probe x-ray
_diffrn_radiation_type CuK\a
_diffrn_radiation_wavelength 1.54184
_diffrn_reflns_av_R_equivalents 0.0259
_diffrn_reflns_av_unetI/netI 0.0354
_diffrn_reflns_Laue_measured_fraction_full 1.000
_diffrn_reflns_Laue_measured_fraction_max 1.000
_diffrn_reflns_limit_h_max 13
_diffrn_reflns_limit_h_min -13
_diffrn_reflns_limit_k_max 13
_diffrn_reflns_limit_k_min -14
_diffrn_reflns_limit_l_max 24
_diffrn_reflns_limit_l_min -23
_diffrn_reflns_number 17983
_diffrn_reflns_point_group_measured_fraction_full 1.000
_diffrn_reflns_point_group_measured_fraction_max 1.000
_diffrn_reflns_theta_full 67.069
_diffrn_reflns_theta_max 67.069
_diffrn_reflns_theta_min 4.275
_diffrn_source 'fine-focus sealed X-ray tube'
_diffrn_source_type 'Enhance (Cu) X-ray Source'
_exptl_absorpt_coefficient_mu 0.685
_exptl_absorpt_correction_T_max 1.00000
_exptl_absorpt_correction_T_min 0.59573
_exptl_absorpt_correction_type multi-scan
_exptl_absorpt_process_details
;
CrysAlisPro 1.171.40.53 (Rigaku Oxford Diffraction, 2019)
Empirical absorption correction using spherical harmonics,
 implemented in SCALE3 ABSPACK scaling algorithm.
;
_exptl_crystal_colour colourless
_exptl_crystal_colour_primary colourless
_exptl_crystal_density_diffrn 1.193
_exptl_crystal_description prism
_exptl_crystal_F_000 928
_exptl_crystal_size_max 0.16
_exptl_crystal_size_mid 0.13
_exptl_crystal_size_min 0.09
_refine_diff_density_max 0.315
_refine_diff_density_min -0.236
_refine_diff_density_rms 0.039
_refine_ls_extinction_method none
_refine_ls_goodness_of_fit_ref 1.035
_refine_ls_hydrogen_treatment constr
_refine_ls_matrix_type full
_refine_ls_number_parameters 606
_refine_ls_number_reflns 8791
_refine_ls_number_restraints 0
_refine_ls_restrained_S_all 1.035
_refine_ls_R_factor_all 0.0650
_refine_ls_R_factor_gt 0.0505
_refine_ls_shift/su_max 0.000
_refine_ls_shift/su_mean 0.000
_refine_ls_structure_factor_coef Fsqd
_refine_ls_weighting_details 'w=1/[\s^2^(Fo^2^)+(0.0852P)^2^+0.3079P] where P=(Fo^2^+2Fc^2^)/3'
_refine_ls_weighting_scheme calc
_refine_ls_wR_factor_gt 0.1427
_refine_ls_wR_factor_ref 0.1574
_reflns_Friedel_coverage 0.000
_reflns_number_gt 6803
_reflns_number_total 8791
_reflns_threshold_expression 'I > 2\s(I)'
_cod_data_source_file d1sc05741c2.cif
_cod_data_source_block wll149_sq
_cod_original_cell_volume 2464.17(16)
_cod_database_code 1565151
_shelx_shelxl_version_number 2014/7
_chemical_oxdiff_formula C14H15N2O4
_shelx_space_group_comment
;
The symmetry employed for this shelxl refinement is uniquely defined
by the following loop, which should always be used as a source of
symmetry information in preference to the above space-group names.
They are only intended as comments.
;
_shelx_estimated_absorpt_t_max 0.941
_shelx_estimated_absorpt_t_min 0.898
_reflns_odcompleteness_completeness 99.95
_reflns_odcompleteness_iscentric 1
_reflns_odcompleteness_theta 66.97
_olex2_refinement_description
;
1. Fixed Uiso
 At 1.2 times of:
  All C(H) groups, All C(H,H) groups
 At 1.5 times of:
  All C(H,H,H) groups
2. Uiso/Uaniso restraints and constraints
Uanis(C22) = Uanis(C22A)
Uanis(C23) = Uanis(C23A)
Uanis(C24) = Uanis(C24A)
Uanis(C25) = Uanis(C25A)
Uanis(C26) = Uanis(C26A)
Uanis(C21) = Uanis(C21A)
3. Others
 Sof(C21A)=Sof(C26A)=Sof(H26A)=Sof(C25A)=Sof(H25A)=Sof(C24A)=Sof(H24A)=
 Sof(C23A)=Sof(H23A)=Sof(C22A)=Sof(H22A)=1-FVAR(1)
 Sof(C21)=Sof(C22)=Sof(H22)=Sof(C23)=Sof(H23)=Sof(C24)=Sof(H24)=Sof(C25)=
 Sof(H25)=Sof(C26)=Sof(H26)=FVAR(1)
4.a Ternary CH refined with riding coordinates:
 C8(H8), C9(H9), C10(H10), C8'(H8'), C9'(H9'), C10'(H10')
4.b Secondary CH2 refined with riding coordinates:
 C7(H7A,H7B), C7'(H7'A,H7'B)
4.c Aromatic/amide H refined with riding coordinates:
 C1(H1), C2(H2), C3(H3), C4(H4), C12(H12), C14(H14), C26A(H26A), C25A(H25A),
 C24A(H24A), C23A(H23A), C22A(H22A), C22(H22), C23(H23), C24(H24), C25(H25),
 C26(H26), C1'(H1'), C2'(H2'), C3'(H3'), C4'(H4'), C12'(H12'), C14'(H14'),
 C22'(H22'), C23'(H23'), C24'(H24'), C25'(H25'), C26'(H26')
4.d Fitted hexagon refined as free rotating group:
 C21A(C26A,C25A,C24A,C23A,C22A)
4.e Idealised Me refined as rotating group:
 C17(H17A,H17B,H17C), C19(H19A,H19B,H19C), C17'(H17D,H17E,H17F), C19'(H19D,
 H19E,H19F)
;
_olex2_submission_special_instructions 'No special instructions were received'
_oxdiff_exptl_absorpt_empirical_details
;
Empirical correction (ABSPACK) includes:
- Absorption correction using spherical harmonics
- Frame scaling
;
_oxdiff_exptl_absorpt_empirical_full_max 2.086
_oxdiff_exptl_absorpt_empirical_full_min 0.766

loop_
_space_group_symop_operation_xyz
'x, y, z'
'-x, -y, -z'

loop_
_atom_site_label
_atom_site_type_symbol
_atom_site_fract_x
_atom_site_fract_y
_atom_site_fract_z
_atom_site_U_iso_or_equiv
_atom_site_adp_type
_atom_site_occupancy
_atom_site_site_symmetry_order
_atom_site_calc_flag
_atom_site_refinement_flags_posn
_atom_site_refinement_flags_adp
_atom_site_refinement_flags_occupancy
_atom_site_disorder_assembly
_atom_site_disorder_group
O1 O 0.67898(17) 0.32221(16) 0.04745(8) 0.0639(4) Uani 1 1 d . . . . .
O2 O 0.68604(18) 0.49325(19) 0.06685(9) 0.0717(5) Uani 1 1 d . . . . .
O3 O 0.51418(16) 0.69678(15) 0.19450(7) 0.0552(4) Uani 1 1 d . . . . .
O4 O 0.6502(2) 0.3684(2) 0.36442(10) 0.0896(6) Uani 1 1 d . . . . .
O5 O 0.21684(19) 0.77285(15) 0.20304(7) 0.0639(4) Uani 1 1 d . . . . .
N1 N 0.31217(16) 0.45244(15) 0.10442(8) 0.0441(4) Uani 1 1 d . . . . .
N2 N 0.62783(18) 0.42887(18) 0.06695(8) 0.0524(4) Uani 1 1 d . . . . .
C1 C 0.0039(2) 0.6895(2) 0.16363(12) 0.0593(5) Uani 1 1 d . . . . .
H1 H 0.0156 0.7445 0.1875 0.071 Uiso 1 1 calc R . . . .
C2 C -0.1195(3) 0.7005(3) 0.15389(15) 0.0737(7) Uani 1 1 d . . . . .
H2 H -0.1914 0.7645 0.1710 0.088 Uiso 1 1 calc R . . . .
C3 C -0.1385(3) 0.6185(3) 0.11940(14) 0.0696(7) Uani 1 1 d . . . . .
H3 H -0.2226 0.6280 0.1132 0.084 Uiso 1 1 calc R . . . .
C4 C -0.0328(2) 0.5224(2) 0.09404(12) 0.0601(6) Uani 1 1 d . . . . .
H4 H -0.0444 0.4662 0.0710 0.072 Uiso 1 1 calc R . . . .
C5 C 0.0907(2) 0.5115(2) 0.10357(10) 0.0484(4) Uani 1 1 d . . . . .
C6 C 0.1098(2) 0.59492(19) 0.13718(9) 0.0454(4) Uani 1 1 d . . . . .
C7 C 0.2198(2) 0.4099(2) 0.08444(12) 0.0561(5) Uani 1 1 d . . . . .
H7A H 0.2420 0.3247 0.1077 0.067 Uiso 1 1 calc R . . . .
H7B H 0.2180 0.4084 0.0376 0.067 Uiso 1 1 calc R . . . .
C8 C 0.25286(19) 0.56140(17) 0.14203(9) 0.0407(4) Uani 1 1 d . . . . .
H8 H 0.2881 0.5315 0.1879 0.049 Uiso 1 1 calc R . . . .
C9 C 0.28917(19) 0.66462(17) 0.11092(9) 0.0416(4) Uani 1 1 d . . . . .
H9 H 0.2562 0.6900 0.0646 0.050 Uiso 1 1 calc R . . . .
C10 C 0.4429(2) 0.60635(19) 0.11411(9) 0.0446(4) Uani 1 1 d . . . . .
H10 H 0.4634 0.6649 0.0841 0.054 Uiso 1 1 calc R . . . .
C11 C 0.5000(2) 0.47942(19) 0.08897(9) 0.0441(4) Uani 1 1 d . . . . .
C12 C 0.4298(2) 0.41650(18) 0.08160(9) 0.0446(4) Uani 1 1 d . . . . .
H12 H 0.4659 0.3454 0.0596 0.054 Uiso 1 1 calc R . . . .
C13 C 0.5038(2) 0.5913(2) 0.18111(10) 0.0476(4) Uani 1 1 d . . . . .
C14 C 0.5500(2) 0.4986(2) 0.23309(10) 0.0510(5) Uani 1 1 d . . . . .
H14 H 0.5548 0.4178 0.2362 0.061 Uiso 1 1 calc R . . . .
C15 C 0.5913(2) 0.5469(2) 0.28403(10) 0.0538(5) Uani 1 1 d . . . . .
C16 C 0.5677(2) 0.6678(2) 0.25760(11) 0.0564(5) Uani 1 1 d . . . . .
C17 C 0.5819(4) 0.7757(3) 0.27956(15) 0.0856(9) Uani 1 1 d . . . . .
H17A H 0.6733 0.7471 0.2905 0.128 Uiso 1 1 calc GR . . . .
H17B H 0.5328 0.8008 0.3174 0.128 Uiso 1 1 calc GR . . . .
H17C H 0.5486 0.8482 0.2448 0.128 Uiso 1 1 calc GR . . . .
C18 C 0.6423(2) 0.4737(3) 0.35018(12) 0.0637(6) Uani 1 1 d . . . . .
C19 C 0.6801(4) 0.5327(4) 0.40068(15) 0.0949(10) Uani 1 1 d . . . . .
H19A H 0.6957 0.4807 0.4430 0.142 Uiso 1 1 calc GR . . . .
H19B H 0.6099 0.6185 0.4021 0.142 Uiso 1 1 calc GR . . . .
H19C H 0.7589 0.5365 0.3892 0.142 Uiso 1 1 calc GR . . . .
C20 C 0.2251(2) 0.78473(19) 0.14428(9) 0.0441(4) Uani 1 1 d . . . . .
C21 C 0.1736(17) 0.9061(11) 0.1074(9) 0.0466(6) Uani 0.268(10) 1 d . . P A 1
C21A C 0.1709(5) 0.9182(3) 0.1023(3) 0.0466(6) Uani 0.732(10) 1 d . . P A 2
C26A C 0.1907(7) 0.9358(5) 0.0359(3) 0.0589(16) Uani 0.732(10) 1 d G . P A 2
H26A H 0.2433 0.8648 0.0157 0.071 Uiso 0.732(10) 1 calc R . P A 2
C25A C 0.1318(7) 1.0596(6) -0.00023(19) 0.0859(11) Uani 0.732(10) 1 d G . P A 2
H25A H 0.1450 1.0713 -0.0446 0.103 Uiso 0.732(10) 1 calc R . P A 2
C24A C 0.0531(6) 1.1657(4) 0.02997(18) 0.0859(17) Uani 0.732(10) 1 d G . P A 2
H24A H 0.0137 1.2485 0.0058 0.103 Uiso 0.732(10) 1 calc R . P A 2
C23A C 0.0333(7) 1.1481(3) 0.0963(2) 0.0910(19) Uani 0.732(10) 1 d G . P A 2
H23A H -0.0194 1.2191 0.1165 0.109 Uiso 0.732(10) 1 calc R . P A 2
C22A C 0.0922(5) 1.0244(3) 0.13248(19) 0.0658(12) Uani 0.732(10) 1 d G . P A 2
H22A H 0.0789 1.0126 0.1769 0.079 Uiso 0.732(10) 1 calc R . P A 2
C22 C 0.1465(15) 1.0119(13) 0.1410(7) 0.0658(12) Uani 0.268(10) 1 d . . P A 1
H22 H 0.1565 0.9988 0.1866 0.079 Uiso 0.268(10) 1 calc R . P A 1
C23 C 0.1047(19) 1.1354(12) 0.1055(8) 0.0910(19) Uani 0.268(10) 1 d . . P A 1
H23 H 0.0777 1.2054 0.1280 0.109 Uiso 0.268(10) 1 calc R . P A 1
C24 C 0.1029(18) 1.1543(16) 0.0414(8) 0.0859(17) Uani 0.268(10) 1 d . . P A 1
H24 H 0.0800 1.2360 0.0187 0.103 Uiso 0.268(10) 1 calc R . P A 1
C25 C 0.134(2) 1.057(2) 0.0095(9) 0.0859(11) Uani 0.268(10) 1 d . . P A 1
H25 H 0.1334 1.0718 -0.0360 0.103 Uiso 0.268(10) 1 calc R . P A 1
C26 C 0.166(3) 0.9334(17) 0.0403(10) 0.0589(16) Uani 0.268(10) 1 d . . P A 1
H26 H 0.1829 0.8687 0.0152 0.071 Uiso 0.268(10) 1 calc R . P A 1
O1' O 0.5293(2) 0.11579(18) 0.57420(7) 0.0687(5) Uani 1 1 d . . . . .
O2' O 0.3206(2) 0.20164(19) 0.54454(9) 0.0739(5) Uani 1 1 d . . . . .
O3' O 0.14318(16) 0.42474(15) 0.39147(10) 0.0654(4) Uani 1 1 d . . . . .
O4' O 0.07122(19) 0.81001(16) 0.36601(12) 0.0804(5) Uani 1 1 d . . . . .
O5' O 0.29746(16) 0.34175(15) 0.25562(8) 0.0624(4) Uani 1 1 d . . . . .
N1' N 0.62565(17) 0.10750(16) 0.38845(8) 0.0476(4) Uani 1 1 d . . . . .
N2' N 0.4366(2) 0.16023(17) 0.53064(9) 0.0552(5) Uani 1 1 d . . . . .
C1' C 0.5649(3) 0.1600(2) 0.20895(11) 0.0638(6) Uani 1 1 d . . . . .
H1' H 0.4772 0.2163 0.1944 0.077 Uiso 1 1 calc R . . . .
C2' C 0.6591(3) 0.1053(3) 0.16417(12) 0.0741(7) Uani 1 1 d . . . . .
H2' H 0.6336 0.1259 0.1195 0.089 Uiso 1 1 calc R . . . .
C3' C 0.7880(3) 0.0221(2) 0.18483(11) 0.0654(6) Uani 1 1 d . . . . .
H3' H 0.8494 -0.0127 0.1542 0.078 Uiso 1 1 calc R . . . .
C4' C 0.8280(2) -0.0107(2) 0.25111(12) 0.0597(5) Uani 1 1 d . . . . .
H4' H 0.9155 -0.0680 0.2654 0.072 Uiso 1 1 calc R . . . .
C5' C 0.7347(2) 0.0437(2) 0.29564(10) 0.0493(5) Uani 1 1 d . . . . .
C6' C 0.6039(2) 0.12935(19) 0.27531(9) 0.0468(4) Uani 1 1 d . . . . .
C7' C 0.7583(2) 0.0283(3) 0.36835(11) 0.0619(6) Uani 1 1 d . . . . .
H7'A H 0.7943 -0.0614 0.3885 0.074 Uiso 1 1 calc R . . . .
H7'B H 0.8176 0.0602 0.3794 0.074 Uiso 1 1 calc R . . . .
C8' C 0.5261(2) 0.18437(18) 0.33277(9) 0.0441(4) Uani 1 1 d . . . . .
H8' H 0.5051 0.2751 0.3295 0.053 Uiso 1 1 calc R . . . .
C9' C 0.4012(2) 0.17431(18) 0.34655(9) 0.0438(4) Uani 1 1 d . . . . .
H9' H 0.4218 0.0837 0.3497 0.053 Uiso 1 1 calc R . . . .
C10' C 0.3492(2) 0.22310(19) 0.41363(10) 0.0470(4) Uani 1 1 d . . . . .
H10' H 0.2872 0.1918 0.4280 0.056 Uiso 1 1 calc R . . . .
C11' C 0.4633(2) 0.16417(19) 0.46405(9) 0.0477(4) Uani 1 1 d . . . . .
C12' C 0.5916(2) 0.10537(19) 0.44906(9) 0.0479(5) Uani 1 1 d . . . . .
H12' H 0.6574 0.0622 0.4830 0.058 Uiso 1 1 calc R . . . .
C13' C 0.2773(2) 0.3681(2) 0.40593(10) 0.0486(4) Uani 1 1 d . . . . .
C14' C 0.3124(2) 0.4604(2) 0.40344(11) 0.0512(5) Uani 1 1 d . . . . .
H14' H 0.3974 0.4479 0.4106 0.061 Uiso 1 1 calc R . . . .
C15' C 0.1940(2) 0.5828(2) 0.38750(12) 0.0534(5) Uani 1 1 d . . . . .
C16' C 0.0949(2) 0.5555(2) 0.37998(15) 0.0665(6) Uani 1 1 d . . . . .
C17' C -0.0492(3) 0.6346(3) 0.3610(2) 0.1043(12) Uani 1 1 d . . . . .
H17D H -0.0760 0.5905 0.3340 0.156 Uiso 1 1 calc GR . . . .
H17E H -0.0671 0.7170 0.3371 0.156 Uiso 1 1 calc GR . . . .
H17F H -0.0972 0.6472 0.3998 0.156 Uiso 1 1 calc GR . . . .
C18' C 0.1784(2) 0.7144(2) 0.37727(13) 0.0623(6) Uani 1 1 d . . . . .
C19' C 0.3002(3) 0.7266(3) 0.3809(2) 0.1027(12) Uani 1 1 d . . . . .
H19D H 0.2773 0.8164 0.3730 0.154 Uiso 1 1 calc GR . . . .
H19E H 0.3572 0.6829 0.3484 0.154 Uiso 1 1 calc GR . . . .
H19F H 0.3448 0.6884 0.4238 0.154 Uiso 1 1 calc GR . . . .
C20' C 0.2916(2) 0.25592(19) 0.29266(9) 0.0465(4) Uani 1 1 d . . . . .
C21' C 0.1749(2) 0.2350(2) 0.28754(9) 0.0474(4) Uani 1 1 d . . . . .
C22' C 0.0592(2) 0.3369(2) 0.25562(11) 0.0574(5) Uani 1 1 d . . . . .
H22' H 0.0575 0.4141 0.2382 0.069 Uiso 1 1 calc R . . . .
C23' C -0.0525(3) 0.3247(3) 0.24962(13) 0.0678(6) Uani 1 1 d . . . . .
H23' H -0.1297 0.3937 0.2286 0.081 Uiso 1 1 calc R . . . .
C24' C -0.0499(3) 0.2094(3) 0.27500(14) 0.0715(7) Uani 1 1 d . . . . .
H24' H -0.1254 0.2010 0.2709 0.086 Uiso 1 1 calc R . . . .
C25' C 0.0635(3) 0.1079(3) 0.30612(13) 0.0687(7) Uani 1 1 d . . . . .
H25' H 0.0649 0.0305 0.3226 0.082 Uiso 1 1 calc R . . . .
C26' C 0.1765(3) 0.1198(2) 0.31323(11) 0.0588(5) Uani 1 1 d . . . . .
H26' H 0.2529 0.0510 0.3351 0.071 Uiso 1 1 calc R . . . .

loop_
_atom_site_aniso_label
_atom_site_aniso_U_11
_atom_site_aniso_U_22
_atom_site_aniso_U_33
_atom_site_aniso_U_23
_atom_site_aniso_U_13
_atom_site_aniso_U_12
O1 0.0622(10) 0.0611(10) 0.0576(9) -0.0195(7) 0.0172(7) -0.0184(8)
O2 0.0637(10) 0.0906(13) 0.0774(11) -0.0260(10) 0.0197(8) -0.0471(10)
O3 0.0706(10) 0.0579(9) 0.0521(8) -0.0156(7) 0.0099(7) -0.0411(8)
O4 0.1115(17) 0.1039(16) 0.0703(12) 0.0106(11) -0.0250(11) -0.0713(14)
O5 0.0958(13) 0.0563(9) 0.0415(8) -0.0137(6) 0.0158(8) -0.0366(9)
N1 0.0496(9) 0.0361(8) 0.0457(8) -0.0061(6) 0.0010(7) -0.0200(7)
N2 0.0538(10) 0.0606(11) 0.0402(9) -0.0106(8) 0.0063(7) -0.0246(9)
C1 0.0579(13) 0.0551(13) 0.0675(14) -0.0134(10) 0.0124(10) -0.0283(11)
C2 0.0538(14) 0.0632(15) 0.100(2) -0.0145(14) 0.0163(13) -0.0242(12)
C3 0.0523(13) 0.0659(15) 0.0878(18) 0.0008(13) -0.0029(12) -0.0294(12)
C4 0.0610(14) 0.0581(13) 0.0642(13) 0.0011(10) -0.0080(10) -0.0337(11)
C5 0.0529(11) 0.0440(10) 0.0480(10) 0.0008(8) -0.0019(8) -0.0252(9)
C6 0.0515(11) 0.0408(10) 0.0414(9) 0.0009(7) 0.0019(8) -0.0220(9)
C7 0.0597(13) 0.0484(12) 0.0657(13) -0.0144(10) 0.0018(10) -0.0289(10)
C8 0.0481(10) 0.0373(9) 0.0362(9) -0.0044(7) 0.0017(7) -0.0204(8)
C9 0.0526(11) 0.0377(9) 0.0346(9) -0.0050(7) 0.0036(7) -0.0220(8)
C10 0.0541(11) 0.0468(10) 0.0389(9) -0.0066(8) 0.0080(8) -0.0290(9)
C11 0.0488(11) 0.0459(10) 0.0366(9) -0.0078(7) 0.0059(8) -0.0215(9)
C12 0.0524(11) 0.0364(9) 0.0386(9) -0.0061(7) 0.0003(8) -0.0161(8)
C13 0.0509(11) 0.0537(11) 0.0488(11) -0.0171(9) 0.0101(8) -0.0313(10)
C14 0.0538(12) 0.0553(12) 0.0491(11) -0.0109(9) 0.0028(9) -0.0297(10)
C15 0.0498(11) 0.0705(14) 0.0487(11) -0.0176(10) 0.0074(9) -0.0328(11)
C16 0.0609(13) 0.0753(15) 0.0514(12) -0.0243(10) 0.0134(10) -0.0437(12)
C17 0.122(3) 0.098(2) 0.0758(17) -0.0360(16) 0.0179(17) -0.078(2)
C18 0.0588(14) 0.0897(18) 0.0533(12) -0.0118(12) -0.0004(10) -0.0439(13)
C19 0.108(3) 0.126(3) 0.0669(17) -0.0174(17) -0.0148(16) -0.069(2)
C20 0.0520(11) 0.0458(10) 0.0413(10) -0.0117(8) 0.0100(8) -0.0275(9)
C21 0.0535(12) 0.0374(12) 0.0497(15) -0.0090(11) 0.0085(10) -0.0219(11)
C21A 0.0535(12) 0.0374(12) 0.0497(15) -0.0090(11) 0.0085(10) -0.0219(11)
C26A 0.085(4) 0.0445(12) 0.0482(15) -0.0088(10) 0.0119(17) -0.0316(16)
C25A 0.145(3) 0.0569(15) 0.045(2) 0.0017(16) -0.002(2) -0.0423(18)
C24A 0.113(5) 0.0410(17) 0.074(3) 0.0094(16) -0.025(3) -0.018(3)
C23A 0.100(5) 0.0382(16) 0.092(3) -0.0158(16) 0.008(3) 0.003(3)
C22A 0.072(3) 0.0483(16) 0.0592(19) -0.0122(14) 0.011(2) -0.013(2)
C22 0.072(3) 0.0483(16) 0.0592(19) -0.0122(14) 0.011(2) -0.013(2)
C23 0.100(5) 0.0382(16) 0.092(3) -0.0158(16) 0.008(3) 0.003(3)
C24 0.113(5) 0.0410(17) 0.074(3) 0.0094(16) -0.025(3) -0.018(3)
C25 0.145(3) 0.0569(15) 0.045(2) 0.0017(16) -0.002(2) -0.0423(18)
C26 0.085(4) 0.0445(12) 0.0482(15) -0.0088(10) 0.0119(17) -0.0316(16)
O1' 0.0961(13) 0.0721(11) 0.0388(8) -0.0052(7) -0.0006(8) -0.0419(10)
O2' 0.0865(13) 0.0844(13) 0.0590(10) -0.0198(9) 0.0271(9) -0.0454(11)
O3' 0.0487(9) 0.0499(9) 0.1018(13) -0.0172(8) 0.0121(8) -0.0256(7)
O4' 0.0621(11) 0.0431(9) 0.1193(16) -0.0073(9) 0.0003(10) -0.0132(8)
O5' 0.0581(9) 0.0557(9) 0.0657(9) 0.0209(7) -0.0071(7) -0.0290(8)
N1' 0.0504(9) 0.0462(9) 0.0402(8) -0.0045(7) -0.0021(7) -0.0189(8)
N2' 0.0812(14) 0.0467(9) 0.0432(9) -0.0085(7) 0.0106(9) -0.0348(9)
C1' 0.0646(14) 0.0598(13) 0.0427(11) 0.0016(9) -0.0026(10) -0.0128(11)
C2' 0.0881(19) 0.0709(16) 0.0399(11) -0.0045(10) 0.0044(11) -0.0206(14)
C3' 0.0746(16) 0.0607(14) 0.0516(12) -0.0184(10) 0.0174(11) -0.0227(12)
C4' 0.0553(13) 0.0559(13) 0.0588(13) -0.0156(10) 0.0048(10) -0.0177(10)
C5' 0.0518(11) 0.0459(11) 0.0476(11) -0.0092(8) 0.0007(8) -0.0209(9)
C6' 0.0541(11) 0.0414(10) 0.0421(10) -0.0025(8) 0.0023(8) -0.0217(9)
C7' 0.0483(12) 0.0757(16) 0.0500(12) -0.0127(11) -0.0016(9) -0.0196(11)
C8' 0.0518(11) 0.0365(9) 0.0406(9) -0.0021(7) -0.0002(8) -0.0194(8)
C9' 0.0531(11) 0.0354(9) 0.0410(9) 0.0004(7) -0.0008(8) -0.0214(8)
C10' 0.0554(11) 0.0428(10) 0.0465(10) -0.0045(8) 0.0069(8) -0.0270(9)
C11' 0.0653(13) 0.0405(10) 0.0374(9) -0.0028(7) 0.0040(8) -0.0264(9)
C12' 0.0604(12) 0.0414(10) 0.0384(10) -0.0033(7) -0.0054(8) -0.0222(9)
C13' 0.0443(10) 0.0452(11) 0.0534(11) -0.0070(8) 0.0083(8) -0.0194(9)
C14' 0.0433(11) 0.0450(11) 0.0646(13) -0.0099(9) 0.0060(9) -0.0202(9)
C15' 0.0459(11) 0.0430(11) 0.0676(13) -0.0111(9) 0.0087(9) -0.0176(9)
C16' 0.0482(12) 0.0476(12) 0.0986(19) -0.0158(12) 0.0106(12) -0.0177(10)
C17' 0.0465(15) 0.0706(19) 0.189(4) -0.028(2) 0.0022(18) -0.0205(13)
C18' 0.0548(13) 0.0465(12) 0.0805(16) -0.0106(11) 0.0089(11) -0.0201(11)
C19' 0.0669(18) 0.0561(16) 0.190(4) -0.0210(19) 0.022(2) -0.0332(14)
C20' 0.0524(11) 0.0391(10) 0.0431(10) 0.0004(8) 0.0020(8) -0.0199(9)
C21' 0.0551(11) 0.0475(11) 0.0392(9) -0.0031(8) 0.0022(8) -0.0254(9)
C22' 0.0561(13) 0.0551(12) 0.0587(13) 0.0015(10) 0.0005(10) -0.0276(10)
C23' 0.0543(13) 0.0706(16) 0.0726(15) 0.0000(12) -0.0013(11) -0.0282(12)
C24' 0.0679(16) 0.0869(19) 0.0753(16) -0.0123(14) 0.0066(12) -0.0499(15)
C25' 0.0824(18) 0.0663(15) 0.0719(15) -0.0023(12) 0.0001(13) -0.0495(14)
C26' 0.0679(14) 0.0516(12) 0.0590(13) -0.0002(10) -0.0024(10) -0.0325(11)

loop_
_atom_type_symbol
_atom_type_description
_atom_type_scat_dispersion_real
_atom_type_scat_dispersion_imag
_atom_type_scat_source
C C 0.0181 0.0091 'International Tables Vol C Tables 4.2.6.8 and 6.1.1.4'
H H 0.0000 0.0000 'International Tables Vol C Tables 4.2.6.8 and 6.1.1.4'
N N 0.0311 0.0180 'International Tables Vol C Tables 4.2.6.8 and 6.1.1.4'
O O 0.0492 0.0322 'International Tables Vol C Tables 4.2.6.8 and 6.1.1.4'

loop_
_geom_angle_atom_site_label_1
_geom_angle_atom_site_label_2
_geom_angle_atom_site_label_3
_geom_angle
_geom_angle_site_symmetry_1
_geom_angle_site_symmetry_3
_geom_angle_publ_flag
C16 O3 C13 107.37(17) . . ?
C7 N1 C8 113.72(16) . . ?
C12 N1 C7 124.37(17) . . ?
C12 N1 C8 120.74(16) . . ?
O1 N2 C11 119.78(19) . . ?
O2 N2 O1 121.71(19) . . ?
O2 N2 C11 118.51(19) . . ?
C2 C1 H1 120.6 . . ?
C2 C1 C6 118.7(2) . . ?
C6 C1 H1 120.6 . . ?
C1 C2 H2 119.3 . . ?
C3 C2 C1 121.5(3) . . ?
C3 C2 H2 119.3 . . ?
C2 C3 H3 120.0 . . ?
C2 C3 C4 120.0(2) . . ?
C4 C3 H3 120.0 . . ?
C3 C4 H4 120.7 . . ?
C3 C4 C5 118.6(2) . . ?
C5 C4 H4 120.7 . . ?
C4 C5 C6 121.6(2) . . ?
C4 C5 C7 127.6(2) . . ?
C6 C5 C7 110.71(18) . . ?
C1 C6 C5 119.6(2) . . ?
C1 C6 C8 129.0(2) . . ?
C5 C6 C8 111.30(18) . . ?
N1 C7 C5 102.23(16) . . ?
N1 C7 H7A 111.3 . . ?
N1 C7 H7B 111.3 . . ?
C5 C7 H7A 111.3 . . ?
C5 C7 H7B 111.3 . . ?
H7A C7 H7B 109.2 . . ?
N1 C8 C6 101.49(15) . . ?
N1 C8 H8 109.9 . . ?
N1 C8 C9 107.58(15) . . ?
C6 C8 H8 109.9 . . ?
C6 C8 C9 117.68(16) . . ?
C9 C8 H8 109.9 . . ?
C8 C9 H9 108.2 . . ?
C8 C9 C10 109.88(15) . . ?
C10 C9 H9 108.2 . . ?
C20 C9 C8 111.24(15) . . ?
C20 C9 H9 108.2 . . ?
C20 C9 C10 111.03(15) . . ?
C9 C10 H10 107.8 . . ?
C11 C10 C9 107.94(15) . . ?
C11 C10 H10 107.8 . . ?
C11 C10 C13 111.30(17) . . ?
C13 C10 C9 113.98(16) . . ?
C13 C10 H10 107.8 . . ?
N2 C11 C10 118.41(17) . . ?
C12 C11 N2 118.48(18) . . ?
C12 C11 C10 122.88(18) . . ?
N1 C12 C11 122.65(18) . . ?
N1 C12 H12 118.7 . . ?
C11 C12 H12 118.7 . . ?
O3 C13 C10 115.32(18) . . ?
C14 C13 O3 109.86(18) . . ?
C14 C13 C10 134.80(19) . . ?
C13 C14 H14 126.4 . . ?
C13 C14 C15 107.3(2) . . ?
C15 C14 H14 126.4 . . ?
C14 C15 C18 123.3(2) . . ?
C16 C15 C14 105.94(19) . . ?
C16 C15 C18 130.8(2) . . ?
O3 C16 C17 113.3(2) . . ?
C15 C16 O3 109.54(18) . . ?
C15 C16 C17 137.2(2) . . ?
C16 C17 H17A 109.5 . . ?
C16 C17 H17B 109.5 . . ?
C16 C17 H17C 109.5 . . ?
H17A C17 H17B 109.5 . . ?
H17A C17 H17C 109.5 . . ?
H17B C17 H17C 109.5 . . ?
O4 C18 C15 119.9(2) . . ?
O4 C18 C19 120.3(3) . . ?
C15 C18 C19 119.7(3) . . ?
C18 C19 H19A 109.5 . . ?
C18 C19 H19B 109.5 . . ?
C18 C19 H19C 109.5 . . ?
H19A C19 H19B 109.5 . . ?
H19A C19 H19C 109.5 . . ?
H19B C19 H19C 109.5 . . ?
O5 C20 C9 119.59(18) . . ?
O5 C20 C21 120.2(7) . . ?
O5 C20 C21A 121.3(3) . . ?
C9 C20 C21A 119.1(2) . . ?
C21 C20 C9 120.2(7) . . ?
C20 C21 C22 117.7(14) . . ?
C26 C21 C20 126.1(12) . . ?
C26 C21 C22 115.3(9) . . ?
C26A C21A C20 123.0(3) . . ?
C26A C21A C22A 120.0 . . ?
C22A C21A C20 116.9(3) . . ?
C21A C26A H26A 120.0 . . ?
C21A C26A C25A 120.0 . . ?
C25A C26A H26A 120.0 . . ?
C26A C25A H25A 120.0 . . ?
C26A C25A C24A 120.0 . . ?
C24A C25A H25A 120.0 . . ?
C25A C24A H24A 120.0 . . ?
C23A C24A C25A 120.0 . . ?
C23A C24A H24A 120.0 . . ?
C24A C23A H23A 120.0 . . ?
C24A C23A C22A 120.0 . . ?
C22A C23A H23A 120.0 . . ?
C21A C22A H22A 120.0 . . ?
C23A C22A C21A 120.0 . . ?
C23A C22A H22A 120.0 . . ?
C21 C22 H22 119.9 . . ?
C23 C22 C21 120.1(11) . . ?
C23 C22 H22 119.9 . . ?
C22 C23 H23 119.4 . . ?
C24 C23 C22 121.3(12) . . ?
C24 C23 H23 119.4 . . ?
C23 C24 H24 120.3 . . ?
C23 C24 C25 119.4(12) . . ?
C25 C24 H24 120.3 . . ?
C24 C25 H25 118.4 . . ?
C24 C25 C26 123.3(12) . . ?
C26 C25 H25 118.4 . . ?
C21 C26 C25 120.3(9) . . ?
C21 C26 H26 119.9 . . ?
C25 C26 H26 119.9 . . ?
C16' O3' C13' 107.76(17) . . ?
C7' N1' C8' 113.77(16) . . ?
C12' N1' C7' 124.85(17) . . ?
C12' N1' C8' 121.15(18) . . ?
O1' N2' C11' 120.0(2) . . ?
O2' N2' O1' 121.64(19) . . ?
O2' N2' C11' 118.4(2) . . ?
C2' C1' H1' 120.5 . . ?
C6' C1' H1' 120.5 . . ?
C6' C1' C2' 119.0(2) . . ?
C1' C2' H2' 119.5 . . ?
C3' C2' C1' 121.1(2) . . ?
C3' C2' H2' 119.5 . . ?
C2' C3' H3' 119.8 . . ?
C2' C3' C4' 120.5(2) . . ?
C4' C3' H3' 119.8 . . ?
C3' C4' H4' 120.7 . . ?
C5' C4' C3' 118.5(2) . . ?
C5' C4' H4' 120.7 . . ?
C4' C5' C6' 121.6(2) . . ?
C4' C5' C7' 127.1(2) . . ?
C6' C5' C7' 111.17(19) . . ?
C1' C6' C5' 119.3(2) . . ?
C1' C6' C8' 129.6(2) . . ?
C5' C6' C8' 110.90(17) . . ?
N1' C7' C5' 102.31(17) . . ?
N1' C7' H7'A 111.3 . . ?
N1' C7' H7'B 111.3 . . ?
C5' C7' H7'A 111.3 . . ?
C5' C7' H7'B 111.3 . . ?
H7'A C7' H7'B 109.2 . . ?
N1' C8' C6' 101.10(16) . . ?
N1' C8' H8' 108.8 . . ?
N1' C8' C9' 108.61(15) . . ?
C6' C8' H8' 108.8 . . ?
C6' C8' C9' 120.06(17) . . ?
C9' C8' H8' 108.8 . . ?
C8' C9' H9' 109.0 . . ?
C8' C9' C10' 109.86(16) . . ?
C10' C9' H9' 109.0 . . ?
C20' C9' C8' 111.77(15) . . ?
C20' C9' H9' 109.0 . . ?
C20' C9' C10' 108.03(16) . . ?
C9' C10' H10' 108.1 . . ?
C11' C10' C9' 108.64(17) . . ?
C11' C10' H10' 108.1 . . ?
C11' C10' C13' 112.23(17) . . ?
C13' C10' C9' 111.63(16) . . ?
C13' C10' H10' 108.1 . . ?
N2' C11' C10' 118.1(2) . . ?
C12' C11' N2' 118.18(19) . . ?
C12' C11' C10' 123.48(18) . . ?
N1' C12' C11' 122.30(18) . . ?
N1' C12' H12' 118.9 . . ?
C11' C12' H12' 118.9 . . ?
O3' C13' C10' 115.04(18) . . ?
C14' C13' O3' 109.13(18) . . ?
C14' C13' C10' 135.5(2) . . ?
C13' C14' H14' 126.4 . . ?
C13' C14' C15' 107.16(19) . . ?
C15' C14' H14' 126.4 . . ?
C14' C15' C18' 129.1(2) . . ?
C16' C15' C14' 106.4(2) . . ?
C16' C15' C18' 124.4(2) . . ?
O3' C16' C17' 116.0(2) . . ?
C15' C16' O3' 109.5(2) . . ?
C15' C16' C17' 134.5(2) . . ?
C16' C17' H17D 109.5 . . ?
C16' C17' H17E 109.5 . . ?
C16' C17' H17F 109.5 . . ?
H17D C17' H17E 109.5 . . ?
H17D C17' H17F 109.5 . . ?
H17E C17' H17F 109.5 . . ?
O4' C18' C15' 122.1(2) . . ?
O4' C18' C19' 120.5(2) . . ?
C15' C18' C19' 117.4(2) . . ?
C18' C19' H19D 109.5 . . ?
C18' C19' H19E 109.5 . . ?
C18' C19' H19F 109.5 . . ?
H19D C19' H19E 109.5 . . ?
H19D C19' H19F 109.5 . . ?
H19E C19' H19F 109.5 . . ?
O5' C20' C9' 119.48(19) . . ?
O5' C20' C21' 120.28(18) . . ?
C21' C20' C9' 120.17(16) . . ?
C22' C21' C20' 117.55(18) . . ?
C22' C21' C26' 119.2(2) . . ?
C26' C21' C20' 123.3(2) . . ?
C21' C22' H22' 119.7 . . ?
C23' C22' C21' 120.7(2) . . ?
C23' C22' H22' 119.7 . . ?
C22' C23' H23' 120.1 . . ?
C22' C23' C24' 119.8(2) . . ?
C24' C23' H23' 120.1 . . ?
C23' C24' H24' 119.9 . . ?
C25' C24' C23' 120.2(2) . . ?
C25' C24' H24' 119.9 . . ?
C24' C25' H25' 119.8 . . ?
C24' C25' C26' 120.5(2) . . ?
C26' C25' H25' 119.8 . . ?
C21' C26' H26' 120.1 . . ?
C25' C26' C21' 119.7(2) . . ?
C25' C26' H26' 120.1 . . ?

loop_
_geom_bond_atom_site_label_1
_geom_bond_atom_site_label_2
_geom_bond_distance
_geom_bond_site_symmetry_2
_geom_bond_publ_flag
O1 N2 1.245(2) . ?
O2 N2 1.237(3) . ?
O3 C13 1.381(2) . ?
O3 C16 1.368(3) . ?
O4 C18 1.206(3) . ?
O5 C20 1.209(2) . ?
N1 C7 1.464(3) . ?
N1 C8 1.478(2) . ?
N1 C12 1.322(3) . ?
N2 C11 1.405(3) . ?
C1 H1 0.9300 . ?
C1 C2 1.381(4) . ?
C1 C6 1.384(3) . ?
C2 H2 0.9300 . ?
C2 C3 1.380(4) . ?
C3 H3 0.9300 . ?
C3 C4 1.381(4) . ?
C4 H4 0.9300 . ?
C4 C5 1.381(3) . ?
C5 C6 1.384(3) . ?
C5 C7 1.502(3) . ?
C6 C8 1.505(3) . ?
C7 H7A 0.9700 . ?
C7 H7B 0.9700 . ?
C8 H8 0.9800 . ?
C8 C9 1.538(2) . ?
C9 H9 0.9800 . ?
C9 C10 1.567(3) . ?
C9 C20 1.526(3) . ?
C10 H10 0.9800 . ?
C10 C11 1.501(3) . ?
C10 C13 1.502(3) . ?
C11 C12 1.362(3) . ?
C12 H12 0.9300 . ?
C13 C14 1.329(3) . ?
C14 H14 0.9300 . ?
C14 C15 1.447(3) . ?
C15 C16 1.361(3) . ?
C15 C18 1.468(3) . ?
C16 C17 1.499(3) . ?
C17 H17A 0.9600 . ?
C17 H17B 0.9600 . ?
C17 H17C 0.9600 . ?
C18 C19 1.506(4) . ?
C19 H19A 0.9600 . ?
C19 H19B 0.9600 . ?
C19 H19C 0.9600 . ?
C20 C21 1.379(13) . ?
C20 C21A 1.530(4) . ?
C21 C22 1.424(15) . ?
C21 C26 1.370(13) . ?
C21A C26A 1.3900 . ?
C21A C22A 1.3900 . ?
C26A H26A 0.9300 . ?
C26A C25A 1.3900 . ?
C25A H25A 0.9300 . ?
C25A C24A 1.3900 . ?
C24A H24A 0.9300 . ?
C24A C23A 1.3900 . ?
C23A H23A 0.9300 . ?
C23A C22A 1.3900 . ?
C22A H22A 0.9300 . ?
C22 H22 0.9300 . ?
C22 C23 1.399(17) . ?
C23 H23 0.9300 . ?
C23 C24 1.31(2) . ?
C24 H24 0.9300 . ?
C24 C25 1.31(2) . ?
C25 H25 0.9300 . ?
C25 C26 1.389(14) . ?
C26 H26 0.9300 . ?
O1' N2' 1.252(3) . ?
O2' N2' 1.237(3) . ?
O3' C13' 1.377(3) . ?
O3' C16' 1.365(3) . ?
O4' C18' 1.212(3) . ?
O5' C20' 1.217(2) . ?
N1' C7' 1.462(3) . ?
N1' C8' 1.482(2) . ?
N1' C12' 1.309(3) . ?
N2' C11' 1.406(3) . ?
C1' H1' 0.9300 . ?
C1' C2' 1.395(4) . ?
C1' C6' 1.385(3) . ?
C2' H2' 0.9300 . ?
C2' C3' 1.365(4) . ?
C3' H3' 0.9300 . ?
C3' C4' 1.385(3) . ?
C4' H4' 0.9300 . ?
C4' C5' 1.385(3) . ?
C5' C6' 1.386(3) . ?
C5' C7' 1.495(3) . ?
C6' C8' 1.513(3) . ?
C7' H7'A 0.9700 . ?
C7' H7'B 0.9700 . ?
C8' H8' 0.9800 . ?
C8' C9' 1.526(3) . ?
C9' H9' 0.9800 . ?
C9' C10' 1.580(3) . ?
C9' C20' 1.524(3) . ?
C10' H10' 0.9800 . ?
C10' C11' 1.497(3) . ?
C10' C13' 1.501(3) . ?
C11' C12' 1.361(3) . ?
C12' H12' 0.9300 . ?
C13' C14' 1.335(3) . ?
C14' H14' 0.9300 . ?
C14' C15' 1.441(3) . ?
C15' C16' 1.345(3) . ?
C15' C18' 1.474(3) . ?
C16' C17' 1.490(4) . ?
C17' H17D 0.9600 . ?
C17' H17E 0.9600 . ?
C17' H17F 0.9600 . ?
C18' C19' 1.485(4) . ?
C19' H19D 0.9600 . ?
C19' H19E 0.9600 . ?
C19' H19F 0.9600 . ?
C20' C21' 1.490(3) . ?
C21' C22' 1.390(3) . ?
C21' C26' 1.391(3) . ?
C22' H22' 0.9300 . ?
C22' C23' 1.374(3) . ?
C23' H23' 0.9300 . ?
C23' C24' 1.385(4) . ?
C24' H24' 0.9300 . ?
C24' C25' 1.368(4) . ?
C25' H25' 0.9300 . ?
C25' C26' 1.389(4) . ?
C26' H26' 0.9300 . ?

loop_
_geom_torsion_atom_site_label_1
_geom_torsion_atom_site_label_2
_geom_torsion_atom_site_label_3
_geom_torsion_atom_site_label_4
_geom_torsion
_geom_torsion_site_symmetry_1
_geom_torsion_site_symmetry_2
_geom_torsion_site_symmetry_3
_geom_torsion_site_symmetry_4
_geom_torsion_publ_flag
O1 N2 C11 C10 178.13(17) . . . . ?
O1 N2 C11 C12 -7.1(3) . . . . ?
O2 N2 C11 C10 -2.7(3) . . . . ?
O2 N2 C11 C12 172.07(18) . . . . ?
O3 C13 C14 C15 0.9(2) . . . . ?
O5 C20 C21 C22 18(2) . . . . ?
O5 C20 C21 C26 -174.0(12) . . . . ?
O5 C20 C21A C26A 172.9(3) . . . . ?
O5 C20 C21A C22A -10.9(6) . . . . ?
N1 C8 C9 C10 -59.96(19) . . . . ?
N1 C8 C9 C20 176.68(15) . . . . ?
N2 C11 C12 N1 175.78(17) . . . . ?
C1 C2 C3 C4 0.3(4) . . . . ?
C1 C6 C8 N1 179.2(2) . . . . ?
C1 C6 C8 C9 -63.7(3) . . . . ?
C2 C1 C6 C5 -2.0(3) . . . . ?
C2 C1 C6 C8 -178.5(2) . . . . ?
C2 C3 C4 C5 -0.5(4) . . . . ?
C3 C4 C5 C6 -0.6(3) . . . . ?
C3 C4 C5 C7 175.6(2) . . . . ?
C4 C5 C6 C1 1.8(3) . . . . ?
C4 C5 C6 C8 178.90(18) . . . . ?
C4 C5 C7 N1 177.7(2) . . . . ?
C5 C6 C8 N1 2.5(2) . . . . ?
C5 C6 C8 C9 119.54(18) . . . . ?
C6 C1 C2 C3 0.9(4) . . . . ?
C6 C5 C7 N1 -5.8(2) . . . . ?
C6 C8 C9 C10 -173.67(15) . . . . ?
C6 C8 C9 C20 63.0(2) . . . . ?
C7 N1 C8 C6 -6.5(2) . . . . ?
C7 N1 C8 C9 -130.71(17) . . . . ?
C7 N1 C12 C11 164.30(19) . . . . ?
C7 C5 C6 C1 -174.92(19) . . . . ?
C7 C5 C6 C8 2.1(2) . . . . ?
C8 N1 C7 C5 7.7(2) . . . . ?
C8 N1 C12 C11 -2.5(3) . . . . ?
C8 C9 C10 C11 48.82(19) . . . . ?
C8 C9 C10 C13 -75.4(2) . . . . ?
C8 C9 C20 O5 38.1(3) . . . . ?
C8 C9 C20 C21 -140.1(10) . . . . ?
C8 C9 C20 C21A -141.1(3) . . . . ?
C9 C10 C11 N2 159.64(16) . . . . ?
C9 C10 C11 C12 -14.9(2) . . . . ?
C9 C10 C13 O3 -89.7(2) . . . . ?
C9 C10 C13 C14 88.8(3) . . . . ?
C9 C20 C21 C22 -164.1(11) . . . . ?
C9 C20 C21 C26 4.2(15) . . . . ?
C9 C20 C21A C26A -7.8(4) . . . . ?
C9 C20 C21A C22A 168.3(3) . . . . ?
C10 C9 C20 O5 -84.6(2) . . . . ?
C10 C9 C20 C21 97.2(10) . . . . ?
C10 C9 C20 C21A 96.2(3) . . . . ?
C10 C11 C12 N1 -9.7(3) . . . . ?
C10 C13 C14 C15 -177.7(2) . . . . ?
C11 C10 C13 O3 147.91(17) . . . . ?
C11 C10 C13 C14 -33.6(3) . . . . ?
C12 N1 C7 C5 -159.94(18) . . . . ?
C12 N1 C8 C6 161.62(16) . . . . ?
C12 N1 C8 C9 37.5(2) . . . . ?
C13 O3 C16 C15 0.1(2) . . . . ?
C13 O3 C16 C17 -178.7(2) . . . . ?
C13 C10 C11 N2 -74.6(2) . . . . ?
C13 C10 C11 C12 110.9(2) . . . . ?
C13 C14 C15 C16 -0.8(3) . . . . ?
C13 C14 C15 C18 177.1(2) . . . . ?
C14 C15 C16 O3 0.4(3) . . . . ?
C14 C15 C16 C17 178.8(3) . . . . ?
C14 C15 C18 O4 -0.8(4) . . . . ?
C14 C15 C18 C19 -178.6(3) . . . . ?
C16 O3 C13 C10 178.25(17) . . . . ?
C16 O3 C13 C14 -0.6(2) . . . . ?
C16 C15 C18 O4 176.6(3) . . . . ?
C16 C15 C18 C19 -1.2(4) . . . . ?
C18 C15 C16 O3 -177.3(2) . . . . ?
C18 C15 C16 C17 1.1(5) . . . . ?
C20 C9 C10 C11 172.30(15) . . . . ?
C20 C9 C10 C13 48.1(2) . . . . ?
C20 C21 C22 C23 174.6(13) . . . . ?
C20 C21 C26 C25 -168.7(19) . . . . ?
C20 C21A C26A C25A 176.0(5) . . . . ?
C20 C21A C22A C23A -176.3(5) . . . . ?
C21 C22 C23 C24 -7(2) . . . . ?
C21A C26A C25A C24A 0.0 . . . . ?
C26A C21A C22A C23A 0.0 . . . . ?
C26A C25A C24A C23A 0.0 . . . . ?
C25A C24A C23A C22A 0.0 . . . . ?
C24A C23A C22A C21A 0.0 . . . . ?
C22A C21A C26A C25A 0.0 . . . . ?
C22 C21 C26 C25 -0.2(18) . . . . ?
C22 C23 C24 C25 4(3) . . . . ?
C23 C24 C25 C26 1(3) . . . . ?
C24 C25 C26 C21 -3(2) . . . . ?
C26 C21 C22 C23 5.0(19) . . . . ?
O1' N2' C11' C10' -177.51(18) . . . . ?
O1' N2' C11' C12' 7.5(3) . . . . ?
O2' N2' C11' C10' 2.3(3) . . . . ?
O2' N2' C11' C12' -172.66(19) . . . . ?
O3' C13' C14' C15' 0.9(3) . . . . ?
O5' C20' C21' C22' -20.0(3) . . . . ?
O5' C20' C21' C26' 160.3(2) . . . . ?
N1' C8' C9' C10' 57.6(2) . . . . ?
N1' C8' C9' C20' 177.51(15) . . . . ?
N2' C11' C12' N1' -177.97(18) . . . . ?
C1' C2' C3' C4' 0.5(5) . . . . ?
C1' C6' C8' N1' 179.0(2) . . . . ?
C1' C6' C8' C9' 59.7(3) . . . . ?
C2' C1' C6' C5' -1.0(4) . . . . ?
C2' C1' C6' C8' 173.3(2) . . . . ?
C2' C3' C4' C5' -0.6(4) . . . . ?
C3' C4' C5' C6' -0.1(4) . . . . ?
C3' C4' C5' C7' -175.7(2) . . . . ?
C4' C5' C6' C1' 1.0(3) . . . . ?
C4' C5' C6' C8' -174.3(2) . . . . ?
C4' C5' C7' N1' 179.5(2) . . . . ?
C5' C6' C8' N1' -6.3(2) . . . . ?
C5' C6' C8' C9' -125.61(19) . . . . ?
C6' C1' C2' C3' 0.3(5) . . . . ?
C6' C5' C7' N1' 3.6(3) . . . . ?
C6' C8' C9' C10' 173.04(16) . . . . ?
C6' C8' C9' C20' -67.0(2) . . . . ?
C7' N1' C8' C6' 8.9(2) . . . . ?
C7' N1' C8' C9' 136.13(19) . . . . ?
C7' N1' C12' C11' -168.7(2) . . . . ?
C7' C5' C6' C1' 177.2(2) . . . . ?
C7' C5' C6' C8' 1.9(3) . . . . ?
C8' N1' C7' C5' -8.0(2) . . . . ?
C8' N1' C12' C11' 5.5(3) . . . . ?
C8' C9' C10' C11' -46.0(2) . . . . ?
C8' C9' C10' C13' 78.3(2) . . . . ?
C8' C9' C20' O5' -18.4(3) . . . . ?
C8' C9' C20' C21' 164.68(17) . . . . ?
C9' C10' C11' N2' -160.39(16) . . . . ?
C9' C10' C11' C12' 14.3(3) . . . . ?
C9' C10' C13' O3' 91.5(2) . . . . ?
C9' C10' C13' C14' -80.6(3) . . . . ?
C9' C20' C21' C22' 156.90(19) . . . . ?
C9' C20' C21' C26' -22.8(3) . . . . ?
C10' C9' C20' O5' 102.6(2) . . . . ?
C10' C9' C20' C21' -74.3(2) . . . . ?
C10' C11' C12' N1' 7.3(3) . . . . ?
C10' C13' C14' C15' 173.4(2) . . . . ?
C11' C10' C13' O3' -146.21(19) . . . . ?
C11' C10' C13' C14' 41.6(3) . . . . ?
C12' N1' C7' C5' 166.49(19) . . . . ?
C12' N1' C8' C6' -165.80(18) . . . . ?
C12' N1' C8' C9' -38.6(2) . . . . ?
C13' O3' C16' C15' -0.7(3) . . . . ?
C13' O3' C16' C17' 177.9(3) . . . . ?
C13' C10' C11' N2' 75.7(2) . . . . ?
C13' C10' C11' C12' -109.6(2) . . . . ?
C13' C14' C15' C16' -1.3(3) . . . . ?
C13' C14' C15' C18' -178.3(2) . . . . ?
C14' C15' C16' O3' 1.2(3) . . . . ?
C14' C15' C16' C17' -177.0(4) . . . . ?
C14' C15' C18' O4' -177.6(3) . . . . ?
C14' C15' C18' C19' 2.7(4) . . . . ?
C16' O3' C13' C10' -174.3(2) . . . . ?
C16' O3' C13' C14' -0.2(3) . . . . ?
C16' C15' C18' O4' 5.9(4) . . . . ?
C16' C15' C18' C19' -173.8(3) . . . . ?
C18' C15' C16' O3' 178.4(2) . . . . ?
C18' C15' C16' C17' 0.1(6) . . . . ?
C20' C9' C10' C11' -168.15(16) . . . . ?
C20' C9' C10' C13' -43.9(2) . . . . ?
C20' C21' C22' C23' -179.4(2) . . . . ?
C20' C21' C26' C25' -179.7(2) . . . . ?
C21' C22' C23' C24' -0.7(4) . . . . ?
C22' C21' C26' C25' 0.6(3) . . . . ?
C22' C23' C24' C25' 0.2(4) . . . . ?
C23' C24' C25' C26' 0.7(4) . . . . ?
C24' C25' C26' C21' -1.1(4) . . . . ?
C26' C21' C22' C23' 0.3(4) . . . . ?
